data_7012075
loop_
_publ_author_name
'Sugawara, Ken-ichiro'
'Hikichi, Shiro'
'Akita, Munetaka'

_publ_section_title
;
 Di- and tri-valent chlorochromium complexes bearing
 hydrotris(3,5-diisopropylpyrazolyl)borato ligand (TpiPr2),
 TpiPr2CrCln(L)&#x00A0;(n&#x00A0;= 1, 2) and [TpiPr2Cr(\m-Cl)]2:
 flexible coordination behavior of the TpiPr2 ligand and reduction
 features of Cr(ii) species
;
_journal_issue 23
_journal_name_full 'Journal of the Chemical Society, Dalton Transactions'
_journal_page_first 4514
_journal_paper_doi 10.1039/b207326a
_journal_year 2002
_chemical_formula_moiety 'C49 H65.50 B Cr N8.50 O2 '
_chemical_formula_sum 'C49 H65.5 B Cr N8.5 O2'
_chemical_formula_weight 868.42
_space_group_IT_number 2
_symmetry_cell_setting triclinic
_symmetry_Int_Tables_number 2
_symmetry_space_group_name_Hall '-P 1'
_symmetry_space_group_name_H-M 'P -1'
_audit_creation_date 'Fri Jul 19 03:26:19 2002'
_audit_creation_method 'by teXsan'
_cell_angle_alpha 99.06(2)
_cell_angle_beta 100.95(1)
_cell_angle_gamma 101.12(1)
_cell_formula_units_Z 4
_cell_length_a 18.305(4)
_cell_length_b 19.783(5)
_cell_length_c 14.399(4)
_cell_measurement_reflns_used 17007
_cell_measurement_temperature 213
_cell_measurement_theta_max 27.5
_cell_measurement_theta_min 1.1
_cell_volume 4920(2)
_computing_cell_refinement PROCESS-AUTO
_computing_data_collection PROCESS-AUTO
_computing_data_reduction 'teXsan Ver. 1.11'
_computing_publication_material 'teXsan Ver. 1.11'
_computing_structure_refinement SHELXL97
_computing_structure_solution SIR92
_diffrn_detector_area_resol_mean 10.00
_diffrn_measurement_device_type 'Rigaku RAXIS-IV Imaging Plate'
_diffrn_measurement_method \w
_diffrn_radiation_type 'Mo K\a'
_diffrn_radiation_wavelength 0.7107
_diffrn_reflns_av_R_equivalents 0.000
_diffrn_reflns_limit_h_max 23
_diffrn_reflns_limit_h_min 0
_diffrn_reflns_limit_k_max 25
_diffrn_reflns_limit_k_min -25
_diffrn_reflns_limit_l_max 17
_diffrn_reflns_limit_l_min -18
_diffrn_reflns_number 22127
_diffrn_reflns_theta_max 27.48
_exptl_absorpt_coefficient_mu 0.278
_exptl_absorpt_correction_T_max 0.973
_exptl_absorpt_correction_T_min 0.475
_exptl_absorpt_correction_type multi-scan
_exptl_absorpt_process_details '(Higashi, 1995)'
_exptl_crystal_colour unknown
_exptl_crystal_density_diffrn 1.172
_exptl_crystal_density_method 'not measured'
_exptl_crystal_description unknown
_exptl_crystal_size_max 0.100
_exptl_crystal_size_mid 0.100
_exptl_crystal_size_min 0.100
_refine_diff_density_max 0.61
_refine_diff_density_min -1.18
_refine_ls_extinction_coef 0.0000
_refine_ls_extinction_expression Fc^*^=kFc[1+0.001xFc^2^\l^3^/sin(2\q)]^-1/4^
_refine_ls_extinction_method SHELXL
_refine_ls_goodness_of_fit_ref 1.605
_refine_ls_hydrogen_treatment noref
_refine_ls_number_parameters 1132
_refine_ls_number_reflns 12034
_refine_ls_R_factor_gt 0.0841
_refine_ls_shift/su_max -0.0030
_refine_ls_structure_factor_coef Fsqd
_refine_ls_weighting_details 'w = 1/[\s^2^(Fo^2^) + (0.1000P)^2^+0.0000P] where P=(Fo^2^+2Fc^2^)/3'
_refine_ls_weighting_scheme calc
_refine_ls_wR_factor_ref 0.2245
_reflns_number_gt 12034
_reflns_number_total 16054
_reflns_threshold_expression >2.0sigma(I)
_cod_data_source_file b207326a.txt
_cod_data_source_block compound8
_cod_original_sg_symbol_H-M 'P -1         '
_cod_original_formula_sum 'C49 H65.50 B Cr N8.50 O2 '
_cod_database_code 7012075

loop_
_symmetry_equiv_pos_as_xyz
x,y,z
-x,-y,-z

loop_
_atom_site_label
_atom_site_type_symbol
_atom_site_fract_x
_atom_site_fract_y
_atom_site_fract_z
_atom_site_U_iso_or_equiv
_atom_site_adp_type
_atom_site_occupancy
_atom_site_calc_flag
_atom_site_refinement_flags
_atom_site_disorder_assembly
_atom_site_disorder_group
Cr(1) Cr -0.08334(3) 0.26571(2) 0.11735(4) 0.0304(1) Uani 1.00 d . . .
Cr(2) Cr 0.41170(3) 0.24751(3) 0.58143(4) 0.0306(1) Uani 1.00 d . . .
O(1A) O -0.0784(1) 0.3176(1) 0.2439(2) 0.0363(5) Uani 1.00 d . . .
O(1B) O 0.4266(1) 0.2930(1) 0.7136(2) 0.0374(5) Uani 1.00 d . . .
O(2A) O -0.0613(1) 0.1939(1) 0.1855(2) 0.0367(5) Uani 1.00 d . . .
O(2B) O 0.4328(1) 0.1697(1) 0.6372(2) 0.0369(5) Uani 1.00 d . . .
N(11A) N 0.0295(1) 0.3108(1) 0.1128(2) 0.0329(5) Uani 1.00 d . . .
N(11B) N 0.5243(1) 0.2845(1) 0.5672(2) 0.0343(6) Uani 1.00 d . . .
N(12A) N 0.0420(1) 0.3222(1) 0.0245(2) 0.0329(5) Uani 1.00 d . . .
N(12B) N 0.5326(1) 0.3058(1) 0.4817(2) 0.0322(5) Uani 1.00 d . . .
N(21A) N -0.0897(1) 0.2002(1) -0.0160(2) 0.0325(5) Uani 1.00 d . . .
N(21B) N 0.3941(1) 0.1908(1) 0.4400(2) 0.0321(5) Uani 1.00 d . . .
N(22A) N -0.0657(1) 0.2303(1) -0.0879(2) 0.0344(6) Uani 1.00 d . . .
N(22B) N 0.4141(1) 0.2269(1) 0.3705(2) 0.0306(5) Uani 1.00 d . . .
N(31A) N -0.1116(1) 0.3445(1) 0.0457(2) 0.0326(5) Uani 1.00 d . . .
N(31B) N 0.3871(1) 0.3358(1) 0.5275(2) 0.0344(6) Uani 1.00 d . . .
N(32A) N -0.0835(1) 0.3529(1) -0.0350(2) 0.0324(5) Uani 1.00 d . . .
N(32B) N 0.4137(1) 0.3510(1) 0.4482(2) 0.0320(5) Uani 1.00 d . . .
N(41A) N -0.2040(1) 0.2224(1) 0.0938(2) 0.0346(6) Uani 1.00 d . . .
N(41B) N 0.2918(1) 0.2136(1) 0.5696(2) 0.0363(6) Uani 1.00 d . . .
N(71) N 0.1381(3) 0.1102(3) 0.1975(4) 0.098(2) Uani 1.00 d . . .
N(72) N 0.2151(4) 0.1166(3) 0.8639(5) 0.110(2) Uani 1.00 d . . .
N(73) N 0.6921(4) 0.1281(5) 0.3867(7) 0.178(4) Uani 1.00 d . . .
C(1A) C -0.0654(2) 0.2784(2) 0.3137(2) 0.0368(7) Uani 1.00 d . . .
C(1B) C 0.4405(2) 0.2495(2) 0.7765(2) 0.0360(7) Uani 1.00 d . . .
C(2A) C -0.0610(2) 0.2109(2) 0.2810(2) 0.0364(7) Uani 1.00 d . . .
C(2B) C 0.4416(2) 0.1834(2) 0.7357(2) 0.0353(7) Uani 1.00 d . . .
C(11A) C 0.1091(2) 0.3280(2) 0.2806(3) 0.0437(8) Uani 1.00 d . . .
C(11B) C 0.6103(2) 0.2761(2) 0.7199(3) 0.055(1) Uani 1.00 d . . .
C(12A) C 0.1062(2) 0.3984(2) 0.3381(3) 0.0557(10) Uani 1.00 d . . .
C(12B) C 0.6246(3) 0.3424(3) 0.7954(3) 0.077(2) Uani 1.00 d . . .
C(13A) C 0.1840(2) 0.3079(2) 0.3187(3) 0.058(1) Uani 1.00 d . . .
C(13B) C 0.6771(2) 0.2396(3) 0.7344(4) 0.086(2) Uani 1.00 d . . .
C(14A) C 0.0980(2) 0.3291(2) 0.1751(3) 0.0387(7) Uani 1.00 d . . .
C(14B) C 0.5947(2) 0.2919(2) 0.6207(3) 0.0412(8) Uani 1.00 d . . .
C(15A) C 0.1549(2) 0.3506(2) 0.1257(3) 0.0426(8) Uani 1.00 d . . .
C(15B) C 0.6491(2) 0.3177(2) 0.5697(3) 0.0439(8) Uani 1.00 d . . .
C(16A) C 0.1183(2) 0.3459(2) 0.0311(3) 0.0375(7) Uani 1.00 d . . .
C(16B) C 0.6082(2) 0.3266(2) 0.4834(2) 0.0365(7) Uani 1.00 d . . .
C(17A) C 0.1522(2) 0.3594(2) -0.0536(3) 0.0464(8) Uani 1.00 d . . .
C(17B) C 0.6382(2) 0.3530(2) 0.4022(3) 0.0432(8) Uani 1.00 d . . .
C(18A) C 0.1486(2) 0.2904(2) -0.1221(3) 0.062(1) Uani 1.00 d . . .
C(18B) C 0.6308(3) 0.2933(2) 0.3170(3) 0.060(1) Uani 1.00 d . . .
C(19A) C 0.2357(2) 0.4005(2) -0.0190(4) 0.060(1) Uani 1.00 d . . .
C(19B) C 0.7216(2) 0.3937(2) 0.4379(3) 0.055(1) Uani 1.00 d . . .
C(21A) C -0.1476(2) 0.0780(2) 0.0025(3) 0.0425(8) Uani 1.00 d . . .
C(21B) C 0.3275(2) 0.0679(2) 0.4452(3) 0.0449(8) Uani 1.00 d . . .
C(22A) C -0.0879(2) 0.0380(2) 0.0347(3) 0.0550(10) Uani 1.00 d . . .
C(22B) C 0.3839(3) 0.0222(2) 0.4661(4) 0.068(1) Uani 1.00 d . . .
C(23A) C -0.2217(2) 0.0272(2) -0.0591(3) 0.058(1) Uani 1.00 d . . .
C(23B) C 0.2500(3) 0.0231(2) 0.3873(4) 0.072(1) Uani 1.00 d . . .
C(24A) C -0.1175(2) 0.1314(2) -0.0533(3) 0.0387(7) Uani 1.00 d . . .
C(24B) C 0.3577(2) 0.1249(2) 0.3946(2) 0.0361(7) Uani 1.00 d . . .
C(25A) C -0.1107(2) 0.1176(2) -0.1494(3) 0.0488(9) Uani 1.00 d . . .
C(25B) C 0.3545(2) 0.1182(2) 0.2954(3) 0.0416(8) Uani 1.00 d . . .
C(26A) C -0.0780(2) 0.1817(2) -0.1688(3) 0.0421(8) Uani 1.00 d . . .
C(26B) C 0.3901(2) 0.1834(2) 0.2831(2) 0.0361(7) Uani 1.00 d . . .
C(27A) C -0.0617(2) 0.1980(2) -0.2623(3) 0.0499(9) Uani 1.00 d . . .
C(27B) C 0.4003(2) 0.2050(2) 0.1900(2) 0.0433(8) Uani 1.00 d . . .
C(28A) C -0.1329(3) 0.2073(3) -0.3277(3) 0.066(1) Uani 1.00 d . . .
C(28B) C 0.4358(3) 0.1533(2) 0.1337(3) 0.070(1) Uani 1.00 d . . .
C(29A) C -0.0279(3) 0.1414(3) -0.3116(3) 0.072(1) Uani 1.00 d . . .
C(29B) C 0.3247(3) 0.2087(3) 0.1285(3) 0.069(1) Uani 1.00 d . . .
C(31A) C -0.1979(2) 0.3963(2) 0.1375(3) 0.0384(7) Uani 1.00 d . . .
C(31B) C 0.3205(2) 0.3912(2) 0.6458(3) 0.0467(8) Uani 1.00 d . . .
C(32A) C -0.2823(2) 0.3941(2) 0.1020(3) 0.060(1) Uani 1.00 d . . .
C(32B) C 0.3627(3) 0.4576(2) 0.7204(3) 0.064(1) Uani 1.00 d . . .
C(33A) C -0.1576(2) 0.4643(2) 0.2099(3) 0.059(1) Uani 1.00 d . . .
C(33B) C 0.2352(2) 0.3884(3) 0.6188(3) 0.065(1) Uani 1.00 d . . .
C(34A) C -0.1586(2) 0.3877(2) 0.0547(2) 0.0327(6) Uani 1.00 d . . .
C(34B) C 0.3547(2) 0.3876(2) 0.5580(2) 0.0383(7) Uani 1.00 d . . .
C(35A) C -0.1626(2) 0.4229(2) -0.0220(3) 0.0390(7) Uani 1.00 d . . .
C(35B) C 0.3603(2) 0.4367(2) 0.4984(3) 0.0457(8) Uani 1.00 d . . .
C(36A) C -0.1141(2) 0.4007(2) -0.0767(2) 0.0349(7) Uani 1.00 d . . .
C(36B) C 0.3990(2) 0.4124(2) 0.4301(2) 0.0380(7) Uani 1.00 d . . .
C(37A) C -0.0941(2) 0.4243(2) -0.1653(2) 0.0382(7) Uani 1.00 d . . .
C(37B) C 0.4251(2) 0.4466(2) 0.3513(3) 0.0468(8) Uani 1.00 d . . .
C(38A) C -0.1637(2) 0.4325(3) -0.2340(3) 0.069(1) Uani 1.00 d . . .
C(38B) C 0.3753(3) 0.4138(2) 0.2538(3) 0.065(1) Uani 1.00 d . . .
C(39A) C -0.0339(2) 0.4930(2) -0.1363(3) 0.061(1) Uani 1.00 d . . .
C(39B) C 0.4310(3) 0.5252(2) 0.3724(4) 0.068(1) Uani 1.00 d . . .
C(41A) C -0.2348(2) 0.1994(2) 0.1637(3) 0.0416(8) Uani 1.00 d . . .
C(41B) C 0.2632(2) 0.1959(2) 0.6447(3) 0.0455(8) Uani 1.00 d . . .
C(42A) C -0.3115(2) 0.1644(2) 0.1473(3) 0.0487(9) Uani 1.00 d . . .
C(42B) C 0.1855(2) 0.1708(2) 0.6363(3) 0.0531(10) Uani 1.00 d . . .
C(43A) C -0.3571(2) 0.1537(2) 0.0564(3) 0.0517(9) Uani 1.00 d . . .
C(43B) C 0.1359(2) 0.1627(2) 0.5487(3) 0.055(1) Uani 1.00 d . . .
C(44A) C -0.3265(2) 0.1784(2) -0.0160(3) 0.0484(9) Uani 1.00 d . . .
C(44B) C 0.1645(2) 0.1816(2) 0.4719(3) 0.0525(9) Uani 1.00 d . . .
C(45A) C -0.2499(2) 0.2124(2) 0.0058(3) 0.0393(7) Uani 1.00 d . . .
C(45B) C 0.2424(2) 0.2069(2) 0.4853(3) 0.0414(8) Uani 1.00 d . . .
C(51A) C -0.0517(2) 0.3177(2) 0.4131(2) 0.0406(8) Uani 1.00 d . . .
C(51B) C 0.4562(2) 0.2844(2) 0.8791(2) 0.0401(7) Uani 1.00 d . . .
C(52A) C -0.0037(2) 0.2998(2) 0.4904(3) 0.0534(10) Uani 1.00 d . . .
C(52B) C 0.4256(3) 0.3418(3) 0.9054(3) 0.063(1) Uani 1.00 d . . .
C(53A) C 0.0127(3) 0.3400(3) 0.5821(3) 0.066(1) Uani 1.00 d . . .
C(53B) C 0.4435(3) 0.3786(3) 1.0006(3) 0.076(1) Uani 1.00 d . . .
C(54A) C -0.0166(3) 0.3990(3) 0.6001(3) 0.079(2) Uani 1.00 d . . .
C(54B) C 0.4924(3) 0.3586(3) 1.0711(3) 0.068(1) Uani 1.00 d . . .
C(55A) C -0.0623(3) 0.4179(3) 0.5256(4) 0.072(1) Uani 1.00 d . . .
C(55B) C 0.5230(2) 0.3030(2) 1.0465(3) 0.0524(10) Uani 1.00 d . . .
C(56A) C -0.0793(2) 0.3774(2) 0.4331(3) 0.0517(9) Uani 1.00 d . . .
C(56B) C 0.5058(2) 0.2658(2) 0.9522(3) 0.0431(8) Uani 1.00 d . . .
C(61A) C -0.0625(2) 0.1526(2) 0.3325(2) 0.0394(7) Uani 1.00 d . . .
C(61B) C 0.4543(2) 0.1239(2) 0.7813(2) 0.0379(7) Uani 1.00 d . . .
C(62A) C -0.0217(2) 0.1023(2) 0.3097(3) 0.0517(9) Uani 1.00 d . . .
C(62B) C 0.4216(2) 0.1071(2) 0.8577(3) 0.0438(8) Uani 1.00 d . . .
C(63A) C -0.0265(3) 0.0432(2) 0.3532(4) 0.073(1) Uani 1.00 d . . .
C(63B) C 0.4353(2) 0.0503(2) 0.8980(3) 0.0498(9) Uani 1.00 d . . .
C(64A) C -0.0712(3) 0.0358(3) 0.4205(4) 0.081(2) Uani 1.00 d . . .
C(64B) C 0.4800(3) 0.0092(2) 0.8633(3) 0.057(1) Uani 1.00 d . . .
C(65A) C -0.1121(3) 0.0849(3) 0.4419(3) 0.072(1) Uani 1.00 d . . .
C(65B) C 0.5129(3) 0.0245(2) 0.7877(3) 0.0570(10) Uani 1.00 d . . .
C(66A) C -0.1081(2) 0.1431(2) 0.3993(3) 0.0529(10) Uani 1.00 d . . .
C(66B) C 0.4992(2) 0.0802(2) 0.7462(3) 0.0465(8) Uani 1.00 d . . .
C(71) C 0.1223(3) 0.1314(3) 0.1296(5) 0.070(1) Uani 1.00 d . . .
C(72) C 0.1016(3) 0.1580(2) 0.0431(5) 0.078(1) Uani 1.00 d . . .
C(73) C 0.2222(3) 0.0638(3) 0.8300(4) 0.077(1) Uani 1.00 d . . .
C(74) C 0.2318(3) -0.0027(3) 0.7880(5) 0.102(2) Uani 1.00 d . . .
C(75) C 0.6372(3) 0.1296(3) 0.4078(5) 0.095(2) Uani 1.00 d . . .
C(76) C 0.5650(3) 0.1312(3) 0.4324(4) 0.077(1) Uani 1.00 d . . .
B(1) B -0.0257(2) 0.3104(2) -0.0621(3) 0.0339(7) Uani 1.00 d . . .
B(2) B 0.4617(2) 0.3043(2) 0.4037(3) 0.0316(7) Uani 1.00 d . . .
H(1) H -0.0079 0.3241 -0.1156 0.0401 Uiso 1.00 calc . . .
H(2) H 0.0686 0.2923 0.2879 0.0533 Uiso 1.00 calc . . .
H(3) H 0.1080 0.3950 0.4042 0.0557 Uiso 1.00 calc . . .
H(4) H 0.0597 0.4110 0.3114 0.0557 Uiso 1.00 calc . . .
H(5) H 0.1492 0.4338 0.3349 0.0557 Uiso 1.00 calc . . .
H(6) H 0.1835 0.2622 0.2839 0.0582 Uiso 1.00 calc . . .
H(7) H 0.1895 0.3070 0.3862 0.0582 Uiso 1.00 calc . . .
H(8) H 0.2261 0.3418 0.3101 0.0582 Uiso 1.00 calc . . .
H(9) H 0.2086 0.3659 0.1518 0.0513 Uiso 1.00 calc . . .
H(10) H 0.1241 0.3866 -0.0893 0.0571 Uiso 1.00 calc . . .
H(11) H 0.1796 0.2636 -0.0891 0.0619 Uiso 1.00 calc . . .
H(12) H 0.1673 0.3008 -0.1774 0.0619 Uiso 1.00 calc . . .
H(13) H 0.0966 0.2637 -0.1427 0.0619 Uiso 1.00 calc . . .
H(14) H 0.2385 0.4436 0.0241 0.0598 Uiso 1.00 calc . . .
H(15) H 0.2556 0.4107 -0.0735 0.0598 Uiso 1.00 calc . . .
H(16) H 0.2653 0.3728 0.0143 0.0598 Uiso 1.00 calc . . .
H(17) H -0.1596 0.1021 0.0570 0.0519 Uiso 1.00 calc . . .
H(18) H -0.0446 0.0698 0.0791 0.0550 Uiso 1.00 calc . . .
H(19) H -0.0720 0.0168 -0.0205 0.0550 Uiso 1.00 calc . . .
H(20) H -0.1092 0.0020 0.0659 0.0550 Uiso 1.00 calc . . .
H(21) H -0.2576 0.0536 -0.0823 0.0575 Uiso 1.00 calc . . .
H(22) H -0.2434 -0.0030 -0.0203 0.0575 Uiso 1.00 calc . . .
H(23) H -0.2104 -0.0009 -0.1129 0.0575 Uiso 1.00 calc . . .
H(24) H -0.1258 0.0727 -0.1922 0.0595 Uiso 1.00 calc . . .
H(25) H -0.0244 0.2408 -0.2471 0.0601 Uiso 1.00 calc . . .
H(26) H -0.1519 0.2439 -0.2949 0.0655 Uiso 1.00 calc . . .
H(27) H -0.1713 0.1641 -0.3440 0.0655 Uiso 1.00 calc . . .
H(28) H -0.1206 0.2197 -0.3856 0.0655 Uiso 1.00 calc . . .
H(29) H 0.0170 0.1371 -0.2683 0.0722 Uiso 1.00 calc . . .
H(30) H -0.0144 0.1543 -0.3688 0.0722 Uiso 1.00 calc . . .
H(31) H -0.0649 0.0973 -0.3289 0.0722 Uiso 1.00 calc . . .
H(32) H -0.1944 0.3574 0.1700 0.0475 Uiso 1.00 calc . . .
H(33) H -0.3070 0.3499 0.0591 0.0598 Uiso 1.00 calc . . .
H(34) H -0.2875 0.4317 0.0683 0.0598 Uiso 1.00 calc . . .
H(35) H -0.3058 0.3993 0.1561 0.0598 Uiso 1.00 calc . . .
H(36) H -0.1824 0.4687 0.2629 0.0586 Uiso 1.00 calc . . .
H(37) H -0.1598 0.5036 0.1788 0.0586 Uiso 1.00 calc . . .
H(38) H -0.1051 0.4635 0.2336 0.0586 Uiso 1.00 calc . . .
H(39) H -0.1930 0.4566 -0.0348 0.0488 Uiso 1.00 calc . . .
H(40) H -0.0736 0.3892 -0.1989 0.0471 Uiso 1.00 calc . . .
H(41) H -0.2041 0.3912 -0.2446 0.0686 Uiso 1.00 calc . . .
H(42) H -0.1511 0.4387 -0.2944 0.0686 Uiso 1.00 calc . . .
H(43) H -0.1802 0.4729 -0.2068 0.0686 Uiso 1.00 calc . . .
H(44) H -0.0513 0.5273 -0.0965 0.0608 Uiso 1.00 calc . . .
H(45) H -0.0250 0.5097 -0.1932 0.0608 Uiso 1.00 calc . . .
H(46) H 0.0128 0.4854 -0.1009 0.0608 Uiso 1.00 calc . . .
H(47) H -0.2025 0.2070 0.2266 0.0521 Uiso 1.00 calc . . .
H(48) H -0.3307 0.1483 0.1991 0.0578 Uiso 1.00 calc . . .
H(49) H -0.4093 0.1280 0.0432 0.0656 Uiso 1.00 calc . . .
H(50) H -0.3571 0.1716 -0.0799 0.0589 Uiso 1.00 calc . . .
H(51) H -0.2282 0.2295 -0.0440 0.0492 Uiso 1.00 calc . . .
H(52) H 0.0180 0.2601 0.4788 0.0665 Uiso 1.00 calc . . .
H(53) H 0.0431 0.3259 0.6334 0.0806 Uiso 1.00 calc . . .
H(54) H -0.0050 0.4270 0.6650 0.0892 Uiso 1.00 calc . . .
H(55) H -0.0811 0.4604 0.5376 0.0896 Uiso 1.00 calc . . .
H(56) H -0.1106 0.3916 0.3815 0.0639 Uiso 1.00 calc . . .
H(57) H 0.0093 0.1073 0.2628 0.0609 Uiso 1.00 calc . . .
H(58) H 0.0019 0.0082 0.3378 0.0896 Uiso 1.00 calc . . .
H(59) H -0.0729 -0.0040 0.4496 0.0992 Uiso 1.00 calc . . .
H(60) H -0.1416 0.0778 0.4890 0.0913 Uiso 1.00 calc . . .
H(61) H -0.1381 0.1772 0.4152 0.0700 Uiso 1.00 calc . . .
H(62) H 0.4762 0.3213 0.3498 0.0387 Uiso 1.00 calc . . .
H(63) H 0.5658 0.2441 0.7260 0.0674 Uiso 1.00 calc . . .
H(64) H 0.6317 0.3311 0.8584 0.0770 Uiso 1.00 calc . . .
H(65) H 0.5815 0.3636 0.7846 0.0770 Uiso 1.00 calc . . .
H(66) H 0.6696 0.3748 0.7911 0.0770 Uiso 1.00 calc . . .
H(67) H 0.6666 0.1983 0.6847 0.0861 Uiso 1.00 calc . . .
H(68) H 0.6835 0.2266 0.7964 0.0861 Uiso 1.00 calc . . .
H(69) H 0.7231 0.2712 0.7313 0.0861 Uiso 1.00 calc . . .
H(70) H 0.7034 0.3262 0.5903 0.0518 Uiso 1.00 calc . . .
H(71) H 0.6087 0.3853 0.3809 0.0530 Uiso 1.00 calc . . .
H(72) H 0.6477 0.3126 0.2654 0.0595 Uiso 1.00 calc . . .
H(73) H 0.5784 0.2681 0.2950 0.0595 Uiso 1.00 calc . . .
H(74) H 0.6618 0.2619 0.3371 0.0595 Uiso 1.00 calc . . .
H(75) H 0.7262 0.4298 0.4931 0.0548 Uiso 1.00 calc . . .
H(76) H 0.7379 0.4148 0.3874 0.0548 Uiso 1.00 calc . . .
H(77) H 0.7531 0.3621 0.4556 0.0548 Uiso 1.00 calc . . .
H(78) H 0.3215 0.0903 0.5059 0.0560 Uiso 1.00 calc . . .
H(79) H 0.4326 0.0513 0.5012 0.0683 Uiso 1.00 calc . . .
H(80) H 0.3893 -0.0034 0.4063 0.0683 Uiso 1.00 calc . . .
H(81) H 0.3653 -0.0104 0.5038 0.0683 Uiso 1.00 calc . . .
H(82) H 0.2300 -0.0099 0.4237 0.0724 Uiso 1.00 calc . . .
H(83) H 0.2559 -0.0020 0.3274 0.0724 Uiso 1.00 calc . . .
H(84) H 0.2153 0.0529 0.3742 0.0724 Uiso 1.00 calc . . .
H(85) H 0.3317 0.0773 0.2467 0.0504 Uiso 1.00 calc . . .
H(86) H 0.4327 0.2505 0.2043 0.0521 Uiso 1.00 calc . . .
H(87) H 0.4027 0.1072 0.1190 0.0699 Uiso 1.00 calc . . .
H(88) H 0.4846 0.1523 0.1718 0.0699 Uiso 1.00 calc . . .
H(89) H 0.4425 0.1678 0.0747 0.0699 Uiso 1.00 calc . . .
H(90) H 0.3023 0.2411 0.1642 0.0688 Uiso 1.00 calc . . .
H(91) H 0.2907 0.1629 0.1115 0.0688 Uiso 1.00 calc . . .
H(92) H 0.3332 0.2244 0.0708 0.0688 Uiso 1.00 calc . . .
H(93) H 0.3272 0.3512 0.6733 0.0569 Uiso 1.00 calc . . .
H(94) H 0.3421 0.4587 0.7770 0.0635 Uiso 1.00 calc . . .
H(95) H 0.3566 0.4983 0.6937 0.0635 Uiso 1.00 calc . . .
H(96) H 0.4161 0.4577 0.7374 0.0635 Uiso 1.00 calc . . .
H(97) H 0.2270 0.4257 0.5857 0.0646 Uiso 1.00 calc . . .
H(98) H 0.2158 0.3936 0.6763 0.0646 Uiso 1.00 calc . . .
H(99) H 0.2090 0.3439 0.5774 0.0646 Uiso 1.00 calc . . .
H(100) H 0.3407 0.4783 0.5020 0.0558 Uiso 1.00 calc . . .
H(101) H 0.4752 0.4397 0.3508 0.0572 Uiso 1.00 calc . . .
H(102) H 0.3705 0.3639 0.2425 0.0652 Uiso 1.00 calc . . .
H(103) H 0.3975 0.4329 0.2056 0.0652 Uiso 1.00 calc . . .
H(104) H 0.3256 0.4237 0.2506 0.0652 Uiso 1.00 calc . . .
H(105) H 0.4523 0.5459 0.3247 0.0678 Uiso 1.00 calc . . .
H(106) H 0.4634 0.5455 0.4353 0.0678 Uiso 1.00 calc . . .
H(107) H 0.3810 0.5339 0.3707 0.0678 Uiso 1.00 calc . . .
H(108) H 0.2982 0.2003 0.7044 0.0549 Uiso 1.00 calc . . .
H(109) H 0.1665 0.1597 0.6914 0.0659 Uiso 1.00 calc . . .
H(110) H 0.0821 0.1438 0.5419 0.0675 Uiso 1.00 calc . . .
H(111) H 0.1307 0.1773 0.4101 0.0647 Uiso 1.00 calc . . .
H(112) H 0.2630 0.2206 0.4326 0.0497 Uiso 1.00 calc . . .
H(113) H 0.3918 0.3559 0.8562 0.0755 Uiso 1.00 calc . . .
H(114) H 0.4206 0.4190 1.0168 0.0920 Uiso 1.00 calc . . .
H(115) H 0.5041 0.3827 1.1368 0.0798 Uiso 1.00 calc . . .
H(116) H 0.5574 0.2893 1.0957 0.0641 Uiso 1.00 calc . . .
H(117) H 0.5284 0.2268 0.9362 0.0535 Uiso 1.00 calc . . .
H(118) H 0.3899 0.1356 0.8823 0.0532 Uiso 1.00 calc . . .
H(119) H 0.4129 0.0391 0.9502 0.0614 Uiso 1.00 calc . . .
H(120) H 0.4886 -0.0297 0.8910 0.0675 Uiso 1.00 calc . . .
H(121) H 0.5461 -0.0029 0.7650 0.0703 Uiso 1.00 calc . . .
H(122) H 0.5211 0.0904 0.6929 0.0570 Uiso 1.00 calc . . .
H(123) H 0.1465 0.1740 0.0202 0.0780 Uiso 1.00 calc . . .
H(124) H 0.0778 0.1965 0.0569 0.0780 Uiso 1.00 calc . . .
H(125) H 0.0664 0.1213 -0.0057 0.0780 Uiso 1.00 calc . . .
H(126) H 0.2573 0.0027 0.7359 0.1020 Uiso 1.00 calc . . .
H(127) H 0.1830 -0.0345 0.7634 0.1020 Uiso 1.00 calc . . .
H(128) H 0.2625 -0.0205 0.8357 0.1020 Uiso 1.00 calc . . .
H(129) H 0.5732 0.1611 0.4944 0.0774 Uiso 1.00 calc . . .
H(130) H 0.5394 0.0843 0.4344 0.0774 Uiso 1.00 calc . . .
H(131) H 0.5339 0.1487 0.3846 0.0774 Uiso 1.00 calc . . .

loop_
_atom_site_aniso_label
_atom_site_aniso_U_11
_atom_site_aniso_U_22
_atom_site_aniso_U_33
_atom_site_aniso_U_12
_atom_site_aniso_U_13
_atom_site_aniso_U_23
Cr(1) 0.0288(2) 0.0301(3) 0.0298(3) 0.0037(2) 0.0052(2) 0.0041(2)
Cr(2) 0.0278(2) 0.0327(3) 0.0294(3) 0.0039(2) 0.0047(2) 0.0062(2)
O(1A) 0.040(1) 0.036(1) 0.034(1) 0.0096(10) 0.0075(9) 0.0104(9)
O(1B) 0.041(1) 0.039(1) 0.033(1) 0.0086(10) 0.0056(9) 0.0107(9)
O(2A) 0.043(1) 0.034(1) 0.030(1) 0.0065(10) 0.0061(9) 0.0026(9)
O(2B) 0.039(1) 0.039(1) 0.030(1) 0.0067(10) 0.0041(9) 0.0071(9)
N(11A) 0.029(1) 0.036(1) 0.031(1) 0.002(1) 0.006(1) 0.006(1)
N(11B) 0.027(1) 0.040(1) 0.033(1) 0.002(1) 0.004(1) 0.010(1)
N(12A) 0.028(1) 0.037(1) 0.034(1) 0.006(1) 0.007(1) 0.008(1)
N(12B) 0.030(1) 0.035(1) 0.029(1) 0.002(1) 0.006(1) 0.007(1)
N(21A) 0.035(1) 0.032(1) 0.027(1) 0.006(1) 0.008(1) -0.0019(10)
N(21B) 0.032(1) 0.034(1) 0.028(1) 0.001(1) 0.005(1) 0.008(1)
N(22A) 0.035(1) 0.036(1) 0.030(1) 0.004(1) 0.010(1) 0.001(1)
N(22B) 0.032(1) 0.028(1) 0.031(1) 0.005(1) 0.007(1) 0.0053(10)
N(31A) 0.030(1) 0.036(1) 0.031(1) 0.004(1) 0.007(1) 0.007(1)
N(31B) 0.033(1) 0.033(1) 0.036(1) 0.005(1) 0.007(1) 0.006(1)
N(32A) 0.032(1) 0.032(1) 0.033(1) 0.003(1) 0.007(1) 0.008(1)
N(32B) 0.035(1) 0.029(1) 0.029(1) 0.004(1) 0.005(1) 0.0052(10)
N(41A) 0.030(1) 0.033(1) 0.038(2) 0.004(1) 0.007(1) 0.005(1)
N(41B) 0.029(1) 0.041(1) 0.038(2) 0.005(1) 0.008(1) 0.010(1)
N(71) 0.091(3) 0.115(4) 0.091(4) 0.032(3) 0.029(3) 0.014(3)
N(72) 0.132(5) 0.094(4) 0.118(5) 0.032(4) 0.047(4) 0.031(3)
N(73) 0.123(5) 0.251(9) 0.25(1) 0.099(6) 0.117(6) 0.166(8)
C(1A) 0.035(1) 0.039(2) 0.032(2) 0.004(1) 0.005(1) 0.006(1)
C(1B) 0.033(1) 0.042(2) 0.032(2) 0.008(1) 0.006(1) 0.009(1)
C(2A) 0.036(1) 0.037(2) 0.033(2) 0.003(1) 0.006(1) 0.005(1)
C(2B) 0.031(1) 0.041(2) 0.033(2) 0.007(1) 0.006(1) 0.009(1)
C(11A) 0.035(2) 0.048(2) 0.040(2) -0.001(1) -0.002(1) 0.009(1)
C(11B) 0.031(2) 0.086(3) 0.044(2) 0.003(2) 0.001(1) 0.026(2)
C(12A) 0.064(2) 0.055(2) 0.041(2) 0.006(2) 0.003(2) 0.007(2)
C(12B) 0.061(3) 0.112(4) 0.039(2) -0.015(3) -0.001(2) 0.015(2)
C(13A) 0.056(2) 0.069(3) 0.047(2) 0.018(2) -0.001(2) 0.017(2)
C(13B) 0.047(2) 0.134(5) 0.092(4) 0.023(3) 0.010(2) 0.070(4)
C(14A) 0.032(1) 0.042(2) 0.037(2) 0.002(1) 0.003(1) 0.009(1)
C(14B) 0.032(1) 0.051(2) 0.038(2) 0.003(1) 0.003(1) 0.015(1)
C(15A) 0.028(1) 0.046(2) 0.049(2) 0.002(1) 0.003(1) 0.010(2)
C(15B) 0.026(1) 0.058(2) 0.044(2) 0.003(1) 0.001(1) 0.016(2)
C(16A) 0.029(1) 0.037(2) 0.045(2) 0.003(1) 0.006(1) 0.010(1)
C(16B) 0.030(1) 0.037(2) 0.038(2) 0.001(1) 0.006(1) 0.007(1)
C(17A) 0.036(2) 0.055(2) 0.052(2) 0.008(2) 0.015(2) 0.017(2)
C(17B) 0.036(2) 0.050(2) 0.047(2) 0.005(1) 0.014(1) 0.018(2)
C(18A) 0.055(2) 0.073(3) 0.060(3) 0.013(2) 0.025(2) 0.007(2)
C(18B) 0.060(2) 0.073(3) 0.049(2) 0.014(2) 0.020(2) 0.015(2)
C(19A) 0.040(2) 0.066(3) 0.079(3) 0.008(2) 0.021(2) 0.027(2)
C(19B) 0.037(2) 0.057(2) 0.075(3) 0.005(2) 0.021(2) 0.024(2)
C(21A) 0.047(2) 0.029(1) 0.048(2) 0.004(1) 0.014(2) -0.001(1)
C(21B) 0.053(2) 0.035(2) 0.043(2) 0.000(2) 0.014(2) 0.009(1)
C(22A) 0.057(2) 0.042(2) 0.064(3) 0.011(2) 0.009(2) 0.012(2)
C(22B) 0.091(3) 0.051(2) 0.077(3) 0.024(2) 0.031(3) 0.030(2)
C(23A) 0.052(2) 0.043(2) 0.067(3) -0.005(2) 0.008(2) 0.005(2)
C(23B) 0.072(3) 0.060(3) 0.068(3) -0.022(2) 0.009(2) 0.019(2)
C(24A) 0.039(2) 0.032(2) 0.040(2) 0.002(1) 0.010(1) 0.000(1)
C(24B) 0.037(1) 0.032(1) 0.037(2) 0.003(1) 0.009(1) 0.007(1)
C(25A) 0.056(2) 0.040(2) 0.042(2) -0.002(2) 0.013(2) -0.005(1)
C(25B) 0.050(2) 0.031(2) 0.037(2) -0.001(1) 0.007(1) 0.003(1)
C(26A) 0.040(2) 0.044(2) 0.037(2) 0.005(1) 0.010(1) -0.003(1)
C(26B) 0.040(2) 0.032(2) 0.032(2) 0.004(1) 0.005(1) 0.002(1)
C(27A) 0.051(2) 0.058(2) 0.038(2) 0.002(2) 0.017(2) 0.002(2)
C(27B) 0.058(2) 0.035(2) 0.032(2) -0.001(2) 0.010(2) 0.005(1)
C(28A) 0.072(3) 0.075(3) 0.058(3) 0.024(2) 0.022(2) 0.020(2)
C(28B) 0.107(4) 0.055(2) 0.057(3) 0.019(3) 0.043(3) 0.009(2)
C(29A) 0.068(3) 0.096(4) 0.050(3) 0.023(3) 0.021(2) -0.006(2)
C(29B) 0.070(3) 0.076(3) 0.053(3) 0.008(2) -0.004(2) 0.023(2)
C(31A) 0.039(2) 0.034(2) 0.045(2) 0.011(1) 0.015(1) 0.008(1)
C(31B) 0.059(2) 0.046(2) 0.042(2) 0.020(2) 0.020(2) 0.010(2)
C(32A) 0.043(2) 0.073(3) 0.067(3) 0.015(2) 0.022(2) 0.012(2)
C(32B) 0.084(3) 0.057(2) 0.050(2) 0.019(2) 0.022(2) 0.001(2)
C(33A) 0.061(2) 0.051(2) 0.060(3) 0.001(2) 0.028(2) -0.004(2)
C(33B) 0.061(2) 0.078(3) 0.061(3) 0.024(2) 0.023(2) 0.009(2)
C(34A) 0.030(1) 0.030(1) 0.038(2) 0.007(1) 0.008(1) 0.008(1)
C(34B) 0.043(2) 0.034(2) 0.038(2) 0.013(1) 0.007(1) 0.004(1)
C(35A) 0.039(2) 0.036(2) 0.045(2) 0.013(1) 0.012(1) 0.010(1)
C(35B) 0.064(2) 0.033(2) 0.045(2) 0.022(2) 0.014(2) 0.006(1)
C(36A) 0.034(1) 0.030(1) 0.038(2) 0.002(1) 0.004(1) 0.009(1)
C(36B) 0.045(2) 0.029(1) 0.038(2) 0.008(1) 0.005(1) 0.006(1)
C(37A) 0.043(2) 0.036(2) 0.034(2) 0.006(1) 0.007(1) 0.009(1)
C(37B) 0.056(2) 0.042(2) 0.043(2) 0.009(2) 0.010(2) 0.013(2)
C(38A) 0.051(2) 0.092(3) 0.056(3) -0.003(2) -0.004(2) 0.039(2)
C(38B) 0.073(3) 0.059(2) 0.053(3) -0.005(2) 0.007(2) 0.010(2)
C(39A) 0.050(2) 0.075(3) 0.044(2) -0.018(2) 0.007(2) 0.017(2)
C(39B) 0.083(3) 0.046(2) 0.065(3) -0.002(2) 0.006(2) 0.016(2)
C(41A) 0.036(2) 0.044(2) 0.044(2) 0.004(1) 0.013(1) 0.007(1)
C(41B) 0.034(2) 0.064(2) 0.039(2) 0.004(2) 0.011(1) 0.019(2)
C(42A) 0.042(2) 0.053(2) 0.052(2) 0.003(2) 0.017(2) 0.014(2)
C(42B) 0.041(2) 0.072(3) 0.051(2) 0.011(2) 0.018(2) 0.022(2)
C(43A) 0.032(2) 0.055(2) 0.065(3) 0.001(2) 0.012(2) 0.009(2)
C(43B) 0.035(2) 0.062(2) 0.068(3) 0.003(2) 0.015(2) 0.018(2)
C(44A) 0.034(2) 0.057(2) 0.045(2) 0.002(2) 0.000(1) 0.007(2)
C(44B) 0.032(2) 0.062(2) 0.058(2) 0.005(2) 0.001(2) 0.015(2)
C(45A) 0.032(1) 0.044(2) 0.040(2) 0.008(1) 0.006(1) 0.007(1)
C(45B) 0.030(1) 0.050(2) 0.041(2) 0.006(1) 0.003(1) 0.013(2)
C(51A) 0.040(2) 0.045(2) 0.030(2) -0.004(1) 0.011(1) 0.001(1)
C(51B) 0.035(1) 0.047(2) 0.034(2) 0.005(1) 0.005(1) 0.006(1)
C(52A) 0.052(2) 0.060(2) 0.037(2) -0.003(2) 0.003(2) 0.004(2)
C(52B) 0.062(2) 0.082(3) 0.044(2) 0.033(2) 0.004(2) 0.001(2)
C(53A) 0.062(2) 0.083(3) 0.037(2) -0.009(2) 0.000(2) 0.005(2)
C(53B) 0.083(3) 0.092(4) 0.048(3) 0.038(3) 0.009(2) -0.012(2)
C(54A) 0.078(3) 0.090(4) 0.044(3) -0.014(3) 0.019(2) -0.020(2)
C(54B) 0.062(2) 0.096(3) 0.036(2) 0.010(3) 0.008(2) -0.007(2)
C(55A) 0.072(3) 0.074(3) 0.058(3) 0.007(2) 0.022(2) -0.018(2)
C(55B) 0.045(2) 0.065(2) 0.037(2) -0.001(2) -0.002(2) 0.009(2)
C(56A) 0.053(2) 0.053(2) 0.048(2) 0.017(2) 0.015(2) -0.006(2)
C(56B) 0.039(2) 0.047(2) 0.038(2) 0.004(1) 0.004(1) 0.008(1)
C(61A) 0.040(2) 0.036(2) 0.034(2) -0.001(1) -0.004(1) 0.009(1)
C(61B) 0.037(1) 0.043(2) 0.030(2) 0.003(1) 0.004(1) 0.010(1)
C(62A) 0.047(2) 0.047(2) 0.057(2) 0.009(2) -0.003(2) 0.015(2)
C(62B) 0.046(2) 0.046(2) 0.037(2) 0.003(2) 0.009(1) 0.009(1)
C(63A) 0.082(3) 0.045(2) 0.082(3) 0.021(2) -0.013(3) 0.016(2)
C(63B) 0.061(2) 0.047(2) 0.040(2) 0.003(2) 0.010(2) 0.018(2)
C(64A) 0.095(4) 0.062(3) 0.064(3) -0.012(3) -0.020(3) 0.031(2)
C(64B) 0.073(3) 0.044(2) 0.051(2) 0.014(2) 0.002(2) 0.017(2)
C(65A) 0.096(3) 0.062(3) 0.045(2) -0.010(3) 0.008(2) 0.017(2)
C(65B) 0.069(2) 0.052(2) 0.055(3) 0.025(2) 0.013(2) 0.015(2)
C(66A) 0.057(2) 0.055(2) 0.038(2) -0.008(2) 0.006(2) 0.014(2)
C(66B) 0.054(2) 0.051(2) 0.041(2) 0.019(2) 0.012(2) 0.016(2)
C(71) 0.057(2) 0.061(3) 0.089(4) 0.013(2) 0.021(3) -0.001(3)
C(72) 0.076(3) 0.049(2) 0.113(5) 0.019(2) 0.027(3) 0.015(3)
C(73) 0.073(3) 0.076(3) 0.078(4) 0.009(3) 0.011(3) 0.020(3)
C(74) 0.075(3) 0.092(4) 0.106(5) 0.006(3) -0.018(3) -0.013(3)
C(75) 0.081(3) 0.100(4) 0.137(6) 0.042(3) 0.047(4) 0.070(4)
C(76) 0.074(3) 0.060(3) 0.106(4) 0.027(2) 0.021(3) 0.024(3)
B(1) 0.031(2) 0.038(2) 0.031(2) 0.007(1) 0.006(1) 0.008(1)
B(2) 0.033(2) 0.029(2) 0.031(2) 0.005(1) 0.008(1) 0.004(1)

loop_
_atom_type_symbol
_atom_type_description
_atom_type_scat_dispersion_real
_atom_type_scat_dispersion_imag
_atom_type_scat_source
C C 0.003 0.002
;International Tables for Crystallography
(1992, Vol. C, Tables 4.2.6.8 and 6.1.1.4)
;
H H 0.000 0.000
;International Tables for Crystallography
(1992, Vol. C, Table 6.1.1.4)
;
O O 0.011 0.006
;International Tables for Crystallography
(1992, Vol. C, Tables 4.2.6.8 and 6.1.1.4)
;
N N 0.006 0.003
;International Tables for Crystallography
(1992, Vol. C, Tables 4.2.6.8 and 6.1.1.4)
;
B B 0.001 0.001
;International Tables for Crystallography
(1992, Vol. C, Tables 4.2.6.8 and 6.1.1.4)
;
Cr Cr 0.321 0.624
;International Tables for Crystallography
(1992, Vol. C, Tables 4.2.6.8 and 6.1.1.4)
;

loop_
_geom_angle_atom_site_label_1
_geom_angle_atom_site_label_2
_geom_angle_atom_site_label_3
_geom_angle
_geom_angle_site_symmetry_1
_geom_angle_site_symmetry_2
_geom_angle_site_symmetry_3
_geom_angle_publ_flag
O(1A) Cr(1) O(2A) 83.70(10) . . . yes
O(1A) Cr(1) N(11A) 95.70(9) . . . yes
O(1A) Cr(1) N(21A) 174.6(1) . . . yes
O(1A) Cr(1) N(31A) 94.79(10) . . . yes
O(1A) Cr(1) N(41A) 92.39(10) . . . yes
O(2A) Cr(1) N(11A) 97.6(1) . . . yes
O(2A) Cr(1) N(21A) 91.1(1) . . . yes
O(2A) Cr(1) N(31A) 177.4(1) . . . yes
O(2A) Cr(1) N(41A) 90.7(1) . . . yes
N(11A) Cr(1) N(21A) 86.46(10) . . . yes
N(11A) Cr(1) N(31A) 84.6(1) . . . yes
N(11A) Cr(1) N(41A) 169.0(1) . . . yes
N(21A) Cr(1) N(31A) 90.3(1) . . . yes
N(21A) Cr(1) N(41A) 86.15(10) . . . yes
N(31A) Cr(1) N(41A) 87.3(1) . . . yes
O(1B) Cr(2) O(2B) 83.28(10) . . . yes
O(1B) Cr(2) N(11B) 96.94(10) . . . yes
O(1B) Cr(2) N(21B) 175.9(1) . . . yes
O(1B) Cr(2) N(31B) 93.6(1) . . . yes
O(1B) Cr(2) N(41B) 91.2(1) . . . yes
O(2B) Cr(2) N(11B) 95.4(1) . . . yes
O(2B) Cr(2) N(21B) 92.8(1) . . . yes
O(2B) Cr(2) N(31B) 176.7(1) . . . yes
O(2B) Cr(2) N(41B) 92.2(1) . . . yes
N(11B) Cr(2) N(21B) 84.75(10) . . . yes
N(11B) Cr(2) N(31B) 86.0(1) . . . yes
N(11B) Cr(2) N(41B) 169.4(1) . . . yes
N(21B) Cr(2) N(31B) 90.3(1) . . . yes
N(21B) Cr(2) N(41B) 87.6(1) . . . yes
N(31B) Cr(2) N(41B) 86.7(1) . . . yes
Cr(1) O(1A) C(1A) 111.8(2) . . . yes
Cr(2) O(1B) C(1B) 112.7(2) . . . yes
Cr(1) O(2A) C(2A) 112.5(2) . . . yes
Cr(2) O(2B) C(2B) 112.2(2) . . . yes
Cr(1) N(11A) N(12A) 116.8(2) . . . yes
Cr(1) N(11A) C(14A) 136.1(2) . . . yes
N(12A) N(11A) C(14A) 107.0(3) . . . yes
Cr(2) N(11B) N(12B) 117.0(2) . . . yes
Cr(2) N(11B) C(14B) 136.0(3) . . . yes
N(12B) N(11B) C(14B) 107.0(3) . . . yes
N(11A) N(12A) C(16A) 110.1(2) . . . yes
N(11A) N(12A) B(1) 120.3(2) . . . yes
C(16A) N(12A) B(1) 129.6(3) . . . yes
N(11B) N(12B) C(16B) 109.6(2) . . . yes
N(11B) N(12B) B(2) 120.3(2) . . . yes
C(16B) N(12B) B(2) 130.1(3) . . . yes
Cr(1) N(21A) N(22A) 118.7(2) . . . yes
Cr(1) N(21A) C(24A) 134.4(2) . . . yes
N(22A) N(21A) C(24A) 106.8(3) . . . yes
Cr(2) N(21B) N(22B) 118.2(2) . . . yes
Cr(2) N(21B) C(24B) 133.9(2) . . . yes
N(22B) N(21B) C(24B) 107.3(2) . . . yes
N(21A) N(22A) C(26A) 110.5(3) . . . yes
N(21A) N(22A) B(1) 117.7(2) . . . yes
C(26A) N(22A) B(1) 131.6(3) . . . yes
N(21B) N(22B) C(26B) 109.2(2) . . . yes
N(21B) N(22B) B(2) 118.5(2) . . . yes
C(26B) N(22B) B(2) 132.2(3) . . . yes
Cr(1) N(31A) N(32A) 118.0(2) . . . yes
Cr(1) N(31A) C(34A) 134.1(2) . . . yes
N(32A) N(31A) C(34A) 107.7(3) . . . yes
Cr(2) N(31B) N(32B) 118.3(2) . . . yes
Cr(2) N(31B) C(34B) 134.1(2) . . . yes
N(32B) N(31B) C(34B) 107.3(3) . . . yes
N(31A) N(32A) C(36A) 109.2(3) . . . yes
N(31A) N(32A) B(1) 119.2(3) . . . yes
C(36A) N(32A) B(1) 131.6(3) . . . yes
N(31B) N(32B) C(36B) 109.9(3) . . . yes
N(31B) N(32B) B(2) 119.1(3) . . . yes
C(36B) N(32B) B(2) 130.5(3) . . . yes
Cr(1) N(41A) C(41A) 121.5(2) . . . yes
Cr(1) N(41A) C(45A) 120.5(2) . . . yes
C(41A) N(41A) C(45A) 117.8(3) . . . yes
Cr(2) N(41B) C(41B) 121.8(2) . . . yes
Cr(2) N(41B) C(45B) 120.2(2) . . . yes
C(41B) N(41B) C(45B) 117.9(3) . . . yes
O(1A) C(1A) C(2A) 115.7(3) . . . yes
O(1A) C(1A) C(51A) 114.4(3) . . . yes
C(2A) C(1A) C(51A) 129.6(3) . . . yes
O(1B) C(1B) C(2B) 115.5(3) . . . yes
O(1B) C(1B) C(51B) 113.7(3) . . . yes
C(2B) C(1B) C(51B) 130.6(3) . . . yes
O(2A) C(2A) C(1A) 115.7(3) . . . yes
O(2A) C(2A) C(61A) 115.2(3) . . . yes
C(1A) C(2A) C(61A) 128.9(3) . . . yes
O(2B) C(2B) C(1B) 116.0(3) . . . yes
O(2B) C(2B) C(61B) 114.2(3) . . . yes
C(1B) C(2B) C(61B) 129.7(3) . . . yes
C(12A) C(11A) C(13A) 110.8(3) . . . yes
C(12A) C(11A) C(14A) 111.0(3) . . . yes
C(13A) C(11A) C(14A) 111.0(3) . . . yes
C(12B) C(11B) C(13B) 111.7(3) . . . yes
C(12B) C(11B) C(14B) 110.4(4) . . . yes
C(13B) C(11B) C(14B) 110.9(4) . . . yes
N(11A) C(14A) C(11A) 123.9(3) . . . yes
N(11A) C(14A) C(15A) 109.1(3) . . . yes
C(11A) C(14A) C(15A) 127.0(3) . . . yes
N(11B) C(14B) C(11B) 123.5(3) . . . yes
N(11B) C(14B) C(15B) 109.4(3) . . . yes
C(11B) C(14B) C(15B) 127.1(3) . . . yes
C(14A) C(15A) C(16A) 107.0(3) . . . yes
C(14B) C(15B) C(16B) 106.3(3) . . . yes
N(12A) C(16A) C(15A) 106.9(3) . . . yes
N(12A) C(16A) C(17A) 123.9(3) . . . yes
C(15A) C(16A) C(17A) 129.2(3) . . . yes
N(12B) C(16B) C(15B) 107.7(3) . . . yes
N(12B) C(16B) C(17B) 124.0(3) . . . yes
C(15B) C(16B) C(17B) 128.3(3) . . . yes
C(16A) C(17A) C(18A) 111.5(3) . . . yes
C(16A) C(17A) C(19A) 110.6(3) . . . yes
C(18A) C(17A) C(19A) 109.0(3) . . . yes
C(16B) C(17B) C(18B) 112.0(3) . . . yes
C(16B) C(17B) C(19B) 110.7(3) . . . yes
C(18B) C(17B) C(19B) 109.9(3) . . . yes
C(22A) C(21A) C(23A) 110.7(3) . . . yes
C(22A) C(21A) C(24A) 110.6(3) . . . yes
C(23A) C(21A) C(24A) 110.4(3) . . . yes
C(22B) C(21B) C(23B) 110.6(3) . . . yes
C(22B) C(21B) C(24B) 111.6(4) . . . yes
C(23B) C(21B) C(24B) 111.2(3) . . . yes
N(21A) C(24A) C(21A) 124.3(3) . . . yes
N(21A) C(24A) C(25A) 109.2(3) . . . yes
C(21A) C(24A) C(25A) 126.4(3) . . . yes
N(21B) C(24B) C(21B) 124.1(3) . . . yes
N(21B) C(24B) C(25B) 109.1(3) . . . yes
C(21B) C(24B) C(25B) 126.8(3) . . . yes
C(24A) C(25A) C(26A) 106.3(3) . . . yes
C(24B) C(25B) C(26B) 106.1(3) . . . yes
N(22A) C(26A) C(25A) 107.3(3) . . . yes
N(22A) C(26A) C(27A) 123.9(3) . . . yes
C(25A) C(26A) C(27A) 128.8(3) . . . yes
N(22B) C(26B) C(25B) 108.3(3) . . . yes
N(22B) C(26B) C(27B) 124.2(3) . . . yes
C(25B) C(26B) C(27B) 127.5(3) . . . yes
C(26A) C(27A) C(28A) 110.9(3) . . . yes
C(26A) C(27A) C(29A) 110.6(4) . . . yes
C(28A) C(27A) C(29A) 111.8(3) . . . yes
C(26B) C(27B) C(28B) 110.2(3) . . . yes
C(26B) C(27B) C(29B) 111.2(3) . . . yes
C(28B) C(27B) C(29B) 109.6(3) . . . yes
C(32A) C(31A) C(33A) 111.0(3) . . . yes
C(32A) C(31A) C(34A) 111.5(3) . . . yes
C(33A) C(31A) C(34A) 110.3(3) . . . yes
C(32B) C(31B) C(33B) 110.9(4) . . . yes
C(32B) C(31B) C(34B) 109.8(3) . . . yes
C(33B) C(31B) C(34B) 111.5(3) . . . yes
N(31A) C(34A) C(31A) 123.6(3) . . . yes
N(31A) C(34A) C(35A) 108.8(3) . . . yes
C(31A) C(34A) C(35A) 127.6(3) . . . yes
N(31B) C(34B) C(31B) 123.6(3) . . . yes
N(31B) C(34B) C(35B) 109.3(3) . . . yes
C(31B) C(34B) C(35B) 127.1(3) . . . yes
C(34A) C(35A) C(36A) 106.9(3) . . . yes
C(34B) C(35B) C(36B) 106.3(3) . . . yes
N(32A) C(36A) C(35A) 107.4(3) . . . yes
N(32A) C(36A) C(37A) 123.5(3) . . . yes
C(35A) C(36A) C(37A) 129.1(3) . . . yes
N(32B) C(36B) C(35B) 107.2(3) . . . yes
N(32B) C(36B) C(37B) 123.3(3) . . . yes
C(35B) C(36B) C(37B) 129.4(3) . . . yes
C(36A) C(37A) C(38A) 111.6(3) . . . yes
C(36A) C(37A) C(39A) 110.2(3) . . . yes
C(38A) C(37A) C(39A) 110.2(3) . . . yes
C(36B) C(37B) C(38B) 112.4(3) . . . yes
C(36B) C(37B) C(39B) 111.5(3) . . . yes
C(38B) C(37B) C(39B) 110.4(4) . . . yes
N(41A) C(41A) C(42A) 122.5(3) . . . yes
N(41B) C(41B) C(42B) 122.1(3) . . . yes
C(41A) C(42A) C(43A) 118.7(4) . . . yes
C(41B) C(42B) C(43B) 119.1(4) . . . yes
C(42A) C(43A) C(44A) 119.5(3) . . . yes
C(42B) C(43B) C(44B) 119.1(3) . . . yes
C(43A) C(44A) C(45A) 118.4(3) . . . yes
C(43B) C(44B) C(45B) 118.9(3) . . . yes
N(41A) C(45A) C(44A) 123.0(3) . . . yes
N(41B) C(45B) C(44B) 122.8(4) . . . yes
C(1A) C(51A) C(52A) 121.2(3) . . . yes
C(1A) C(51A) C(56A) 120.9(3) . . . yes
C(52A) C(51A) C(56A) 117.6(3) . . . yes
C(1B) C(51B) C(52B) 119.9(3) . . . yes
C(1B) C(51B) C(56B) 122.8(3) . . . yes
C(52B) C(51B) C(56B) 117.1(3) . . . yes
C(51A) C(52A) C(53A) 120.5(4) . . . yes
C(51B) C(52B) C(53B) 121.1(4) . . . yes
C(52A) C(53A) C(54A) 120.6(4) . . . yes
C(52B) C(53B) C(54B) 120.3(5) . . . yes
C(53A) C(54A) C(55A) 119.8(4) . . . yes
C(53B) C(54B) C(55B) 119.3(4) . . . yes
C(54A) C(55A) C(56A) 119.8(5) . . . yes
C(54B) C(55B) C(56B) 121.2(4) . . . yes
C(51A) C(56A) C(55A) 121.6(4) . . . yes
C(51B) C(56B) C(55B) 121.0(4) . . . yes
C(2A) C(61A) C(62A) 119.3(3) . . . yes
C(2A) C(61A) C(66A) 121.9(3) . . . yes
C(62A) C(61A) C(66A) 118.6(4) . . . yes
C(2B) C(61B) C(62B) 122.8(3) . . . yes
C(2B) C(61B) C(66B) 119.5(3) . . . yes
C(62B) C(61B) C(66B) 117.6(3) . . . yes
C(61A) C(62A) C(63A) 120.2(4) . . . yes
C(61B) C(62B) C(63B) 120.5(4) . . . yes
C(62A) C(63A) C(64A) 119.9(5) . . . yes
C(62B) C(63B) C(64B) 120.7(4) . . . yes
C(63A) C(64A) C(65A) 119.7(5) . . . yes
C(63B) C(64B) C(65B) 120.1(4) . . . yes
C(64A) C(65A) C(66A) 121.0(5) . . . yes
C(64B) C(65B) C(66B) 120.0(4) . . . yes
C(61A) C(66A) C(65A) 120.4(4) . . . yes
C(61B) C(66B) C(65B) 121.0(4) . . . yes
N(71) C(71) C(72) 179.5(5) . . . yes
N(72) C(73) C(74) 179.5(6) . . . yes
N(73) C(75) C(76) 178.4(8) . . . yes
N(12A) B(1) N(22A) 108.1(3) . . . yes
N(12A) B(1) N(32A) 109.8(3) . . . yes
N(22A) B(1) N(32A) 108.9(2) . . . yes
N(12B) B(2) N(22B) 108.1(3) . . . yes
N(12B) B(2) N(32B) 108.6(2) . . . yes
N(22B) B(2) N(32B) 109.7(2) . . . yes

loop_
_geom_bond_atom_site_label_1
_geom_bond_atom_site_label_2
_geom_bond_distance
_geom_bond_site_symmetry_1
_geom_bond_site_symmetry_2
_geom_bond_publ_flag
Cr(1) O(1A) 1.923(2) . . yes
Cr(1) O(2A) 1.912(2) . . yes
Cr(1) N(11A) 2.104(3) . . yes
Cr(1) N(21A) 2.111(3) . . yes
Cr(1) N(31A) 2.092(3) . . yes
Cr(1) N(41A) 2.150(3) . . yes
Cr(2) O(1B) 1.916(2) . . yes
Cr(2) O(2B) 1.914(3) . . yes
Cr(2) N(11B) 2.110(3) . . yes
Cr(2) N(21B) 2.099(3) . . yes
Cr(2) N(31B) 2.110(3) . . yes
Cr(2) N(41B) 2.134(3) . . yes
O(1A) C(1A) 1.376(4) . . yes
O(1B) C(1B) 1.367(4) . . yes
O(2A) C(2A) 1.363(4) . . yes
O(2B) C(2B) 1.373(4) . . yes
N(11A) N(12A) 1.379(4) . . yes
N(11A) C(14A) 1.342(4) . . yes
N(11B) N(12B) 1.387(4) . . yes
N(11B) C(14B) 1.338(4) . . yes
N(12A) C(16A) 1.365(4) . . yes
N(12A) B(1) 1.534(4) . . yes
N(12B) C(16B) 1.359(4) . . yes
N(12B) B(2) 1.540(4) . . yes
N(21A) N(22A) 1.374(4) . . yes
N(21A) C(24A) 1.341(4) . . yes
N(21B) N(22B) 1.382(4) . . yes
N(21B) C(24B) 1.342(4) . . yes
N(22A) C(26A) 1.341(4) . . yes
N(22A) B(1) 1.564(4) . . yes
N(22B) C(26B) 1.350(4) . . yes
N(22B) B(2) 1.558(4) . . yes
N(31A) N(32A) 1.379(4) . . yes
N(31A) C(34A) 1.334(4) . . yes
N(31B) N(32B) 1.377(4) . . yes
N(31B) C(34B) 1.335(4) . . yes
N(32A) C(36A) 1.351(4) . . yes
N(32A) B(1) 1.541(5) . . yes
N(32B) C(36B) 1.346(4) . . yes
N(32B) B(2) 1.541(5) . . yes
N(41A) C(41A) 1.341(5) . . yes
N(41A) C(45A) 1.342(4) . . yes
N(41B) C(41B) 1.352(5) . . yes
N(41B) C(45B) 1.339(4) . . yes
N(71) C(71) 1.133(9) . . yes
N(72) C(73) 1.124(9) . . yes
N(73) C(75) 1.11(1) . . yes
C(1A) C(2A) 1.366(5) . . yes
C(1A) C(51A) 1.469(4) . . yes
C(1B) C(2B) 1.353(5) . . yes
C(1B) C(51B) 1.478(4) . . yes
C(2A) C(61A) 1.465(5) . . yes
C(2B) C(61B) 1.470(5) . . yes
C(11A) C(12A) 1.520(6) . . yes
C(11A) C(13A) 1.528(6) . . yes
C(11A) C(14A) 1.497(5) . . yes
C(11B) C(12B) 1.512(6) . . yes
C(11B) C(13B) 1.532(7) . . yes
C(11B) C(14B) 1.497(6) . . yes
C(14A) C(15A) 1.406(5) . . yes
C(14B) C(15B) 1.411(5) . . yes
C(15A) C(16A) 1.380(5) . . yes
C(15B) C(16B) 1.380(5) . . yes
C(16A) C(17A) 1.506(6) . . yes
C(16B) C(17B) 1.505(6) . . yes
C(17A) C(18A) 1.535(6) . . yes
C(17A) C(19A) 1.532(5) . . yes
C(17B) C(18B) 1.529(6) . . yes
C(17B) C(19B) 1.531(4) . . yes
C(21A) C(22A) 1.514(6) . . yes
C(21A) C(23A) 1.541(4) . . yes
C(21A) C(24A) 1.509(5) . . yes
C(21B) C(22B) 1.517(7) . . yes
C(21B) C(23B) 1.526(5) . . yes
C(21B) C(24B) 1.509(5) . . yes
C(24A) C(25A) 1.400(5) . . yes
C(24B) C(25B) 1.403(5) . . yes
C(25A) C(26A) 1.388(5) . . yes
C(25B) C(26B) 1.382(4) . . yes
C(26A) C(27A) 1.503(6) . . yes
C(26B) C(27B) 1.503(5) . . yes
C(27A) C(28A) 1.516(6) . . yes
C(27A) C(29A) 1.524(7) . . yes
C(27B) C(28B) 1.523(7) . . yes
C(27B) C(29B) 1.516(6) . . yes
C(31A) C(32A) 1.523(5) . . yes
C(31A) C(33A) 1.525(4) . . yes
C(31A) C(34A) 1.509(5) . . yes
C(31B) C(32B) 1.526(5) . . yes
C(31B) C(33B) 1.523(6) . . yes
C(31B) C(34B) 1.512(6) . . yes
C(34A) C(35A) 1.393(5) . . yes
C(34B) C(35B) 1.396(5) . . yes
C(35A) C(36A) 1.380(5) . . yes
C(35B) C(36B) 1.395(6) . . yes
C(36A) C(37A) 1.510(5) . . yes
C(36B) C(37B) 1.515(6) . . yes
C(37A) C(38A) 1.510(6) . . yes
C(37A) C(39A) 1.518(5) . . yes
C(37B) C(38B) 1.491(5) . . yes
C(37B) C(39B) 1.515(6) . . yes
C(41A) C(42A) 1.397(5) . . yes
C(41B) C(42B) 1.389(5) . . yes
C(42A) C(43A) 1.373(5) . . yes
C(42B) C(43B) 1.374(6) . . yes
C(43A) C(44A) 1.383(6) . . yes
C(43B) C(44B) 1.382(7) . . yes
C(44A) C(45A) 1.387(4) . . yes
C(44B) C(45B) 1.383(4) . . yes
C(51A) C(52A) 1.417(5) . . yes
C(51A) C(56A) 1.382(6) . . yes
C(51B) C(52B) 1.391(7) . . yes
C(51B) C(56B) 1.398(5) . . yes
C(52A) C(53A) 1.374(6) . . yes
C(52B) C(53B) 1.393(6) . . yes
C(53A) C(54A) 1.384(8) . . yes
C(53B) C(54B) 1.380(7) . . yes
C(54A) C(55A) 1.377(8) . . yes
C(54B) C(55B) 1.357(7) . . yes
C(55A) C(56A) 1.388(6) . . yes
C(55B) C(56B) 1.385(5) . . yes
C(61A) C(62A) 1.391(6) . . yes
C(61A) C(66A) 1.400(6) . . yes
C(61B) C(62B) 1.403(5) . . yes
C(61B) C(66B) 1.406(6) . . yes
C(62A) C(63A) 1.406(7) . . yes
C(62B) C(63B) 1.386(6) . . yes
C(63A) C(64A) 1.388(9) . . yes
C(63B) C(64B) 1.366(7) . . yes
C(64A) C(65A) 1.369(8) . . yes
C(64B) C(65B) 1.386(7) . . yes
C(65A) C(66A) 1.384(7) . . yes
C(65B) C(66B) 1.375(6) . . yes
C(71) C(72) 1.442(9) . . yes
C(73) C(74) 1.416(9) . . yes
C(75) C(76) 1.436(9) . . yes
